data_9013273
loop_
_publ_author_name
'McCarthy, A. C.'
'Downs, R. T.'
'Thompson, R. M.'
'Redhammer, G. J.'

_publ_section_title
;
 In situ high-pressure single-crystal X-ray study of aegirine, NaFe3+Si2O6,
 and the role of M1 size in clinopyroxene compressibility
 Note: Pressure = 1.78 GPa
;
_journal_name_full 'American Mineralogist'
_journal_page_first 1829
_journal_page_last 1837
_journal_paper_doi 10.2138/am.2008.2725
_journal_volume 93
_journal_year 2008
_chemical_compound_source Synthetic
_chemical_formula_structural NaFe(Si2O6)
_chemical_formula_sum 'Fe Na O6 Si2'
_chemical_name_mineral Aegirine
_space_group_IT_number 15
_symmetry_space_group_name_Hall '-C 2yc'
_symmetry_space_group_name_H-M 'C 1 2/c 1'
_cell_angle_alpha 90
_cell_angle_beta 107.258
_cell_angle_gamma 90
_cell_length_a 9.6067
_cell_length_b 8.7501
_cell_length_c 5.2698
_cell_formula_units_Z 4
_cell_volume 423.034
_database_code_amcsd 0004760
_diffrn_ambient_pressure 1.78e+06
_exptl_crystal_density_diffrn 3.627
_cod_original_formula_sum 'Na Fe Si2 O6'
_cod_database_code 9013273

loop_
_space_group_symop_operation_xyz
x,y,z
1/2+x,1/2+y,z
x,-y,1/2+z
1/2+x,1/2-y,1/2+z
-x,y,1/2-z
1/2-x,1/2+y,1/2-z
-x,-y,-z
1/2-x,1/2-y,-z

loop_
_atom_site_label
_atom_site_fract_x
_atom_site_fract_y
_atom_site_fract_z
_atom_site_U_iso_or_equiv
Na 0.00000 0.30020 0.25000 0.01368
Fe 0.00000 0.89970 0.25000 0.00811
Si 0.29040 0.09010 0.23550 0.00773
O1 0.11500 0.07920 0.13970 0.01013
O2 0.35950 0.25670 0.30280 0.01140
O3 0.35270 0.01070 0.01100 0.00937

loop_
_cod_related_entry_id
_cod_related_entry_database
_cod_related_entry_code
1 AMCSD 0004760
